data_7106812
loop_
_publ_author_name
'Robert J. Less'
'Thomas C. Wilson'
'Mary McPartlin'
Paul
T.
Wood
'Wright, Dominic'

_publ_section_title
;
 Transition metal complexes of the pentacyanocyclopentadienide anion
;
_journal_name_full Chem.Commun.
_journal_page_first 10007
_journal_paper_doi 10.1039/c1cc13021h
_journal_volume 47
_journal_year 2011
_chemical_formula_moiety 'C14 H6 Cu N7'
_chemical_formula_sum 'C14 H6 Cu N7'
_chemical_formula_weight 335.80
_chemical_name_systematic
;
?
;
_space_group_IT_number 20
_symmetry_cell_setting orthorhombic
_symmetry_space_group_name_Hall 'C 2c 2'
_symmetry_space_group_name_H-M 'C 2 2 21'
_atom_sites_solution_hydrogens geom
_atom_sites_solution_primary direct
_atom_sites_solution_secondary difmap
_audit_creation_method SHELXL-97
_cell_angle_alpha 90.00
_cell_angle_beta 90.00
_cell_angle_gamma 90.00
_cell_formula_units_Z 4
_cell_length_a 4.8026(1)
_cell_length_b 20.3040(5)
_cell_length_c 15.9930(5)
_cell_measurement_reflns_used 5234
_cell_measurement_temperature 180(2)
_cell_measurement_theta_max 32.03
_cell_measurement_theta_min 1.00
_cell_volume 1559.51(7)
_computing_cell_refinement 'HKL Scalepack (Otwinowski & Minor 1997)'
_computing_data_collection 'Collect (Nonius B.V. 1998)'
_computing_data_reduction
;
HKL Denzo and Scalepack (Otwinowski & Minor 1997)
;
_computing_publication_material 'SHELXL-97 (Sheldrick 1997)'
_computing_structure_refinement 'SHELXL-97 (Sheldrick 1997)'
_computing_structure_solution 'SIR-92 (Altomare et al. 1994)'
_diffrn_ambient_temperature 180(2)
_diffrn_measured_fraction_theta_full 0.997
_diffrn_measured_fraction_theta_max 0.997
_diffrn_measurement_device_type 'Nonius Kappa CCD'
_diffrn_measurement_method 'Thin slice \w and \f scans'
_diffrn_radiation_source 'fine-focus sealed tube'
_diffrn_radiation_type MoK\a
_diffrn_radiation_wavelength 0.71073
_diffrn_reflns_av_R_equivalents 0.0316
_diffrn_reflns_av_sigmaI/netI 0.0348
_diffrn_reflns_limit_h_max 7
_diffrn_reflns_limit_h_min -6
_diffrn_reflns_limit_k_max 30
_diffrn_reflns_limit_k_min -30
_diffrn_reflns_limit_l_max 23
_diffrn_reflns_limit_l_min -23
_diffrn_reflns_number 7371
_diffrn_reflns_theta_full 32.03
_diffrn_reflns_theta_max 32.03
_diffrn_reflns_theta_min 2.38
_exptl_absorpt_coefficient_mu 1.406
_exptl_absorpt_correction_T_max 0.866
_exptl_absorpt_correction_T_min 0.789
_exptl_absorpt_correction_type multi-scan
_exptl_absorpt_process_details
;
multi-scan from symmetry-related measurements
Sortav (Blessing 1995)
;
_exptl_crystal_colour yellow
_exptl_crystal_density_diffrn 1.430
_exptl_crystal_density_method 'not measured'
_exptl_crystal_description block
_exptl_crystal_F_000 672
_exptl_crystal_size_max 0.28
_exptl_crystal_size_mid 0.14
_exptl_crystal_size_min 0.10
_refine_diff_density_max 0.412
_refine_diff_density_min -0.591
_refine_diff_density_rms 0.123
_refine_ls_abs_structure_details 'Flack H D (1983), Acta Cryst. A39, 876-881'
_refine_ls_abs_structure_Flack 0.003(17)
_refine_ls_extinction_method none
_refine_ls_goodness_of_fit_ref 1.204
_refine_ls_hydrogen_treatment constr
_refine_ls_matrix_type full
_refine_ls_number_parameters 103
_refine_ls_number_reflns 2613
_refine_ls_number_restraints 0
_refine_ls_restrained_S_all 1.204
_refine_ls_R_factor_all 0.0437
_refine_ls_R_factor_gt 0.0313
_refine_ls_shift/su_max 0.001
_refine_ls_shift/su_mean 0.000
_refine_ls_structure_factor_coef Fsqd
_refine_ls_weighting_details 'calc w=1/[\s^2^(Fo^2^)+(0.0580P)^2^+0.0864P] where P=(Fo^2^+2Fc^2^)/3'
_refine_ls_weighting_scheme calc
_refine_ls_wR_factor_gt 0.0866
_refine_ls_wR_factor_ref 0.1077
_reflns_number_gt 2268
_reflns_number_total 2613
_reflns_threshold_expression >2sigma(I)
_cod_data_source_file c1cc13021h.txt
_cod_data_source_block dw1111
_cod_original_sg_symbol_H-M C222(1)
_cod_database_code 7106812
_chemical_absolute_structure
;
Flack parameter 0.003(17), 1037 Friedel pairs
;

loop_
_symmetry_equiv_pos_as_xyz
'x, y, z'
'-x, -y, z+1/2'
'x, -y, -z'
'-x, y, -z+1/2'
'x+1/2, y+1/2, z'
'-x+1/2, -y+1/2, z+1/2'
'x+1/2, -y+1/2, -z'
'-x+1/2, y+1/2, -z+1/2'

loop_
_atom_site_label
_atom_site_type_symbol
_atom_site_fract_x
_atom_site_fract_y
_atom_site_fract_z
_atom_site_U_iso_or_equiv
_atom_site_adp_type
_atom_site_occupancy
_atom_site_symmetry_multiplicity
_atom_site_calc_flag
_atom_site_refinement_flags
_atom_site_disorder_assembly
_atom_site_disorder_group
Cu1 Cu 1.28650(7) 1.0000 0.5000 0.03544(12) Uani 1 2 d S . .
N1 N 0.8240(7) 1.22380(13) 0.35783(18) 0.0643(7) Uani 1 1 d . . .
N2 N 1.0377(4) 1.02339(10) 0.40570(11) 0.0377(4) Uani 1 1 d . . .
N3 N 0.5000 0.89240(17) 0.2500 0.0807(17) Uani 1 2 d S . .
N4 N 1.5165(5) 0.92217(9) 0.47009(12) 0.0392(4) Uani 1 1 d . . .
C11 C 0.6028(5) 1.12599(10) 0.28123(13) 0.0337(4) Uani 1 1 d . . .
C12 C 0.6666(4) 1.05959(10) 0.30028(11) 0.0310(4) Uani 1 1 d . . .
C13 C 0.5000 1.01902(15) 0.2500 0.0318(6) Uani 1 2 d S . .
C21 C 0.7238(6) 1.18129(11) 0.32202(16) 0.0436(5) Uani 1 1 d . . .
C22 C 0.8711(5) 1.03919(10) 0.35856(12) 0.0329(4) Uani 1 1 d . . .
C23 C 0.5000 0.94895(17) 0.2500 0.0465(9) Uani 1 2 d S . .
C31 C 1.8503(7) 0.83082(14) 0.4186(2) 0.0568(7) Uani 1 1 d . . .
H31A H 1.9413 0.8098 0.4665 0.068 Uiso 1 1 calc R . .
H31B H 1.9917 0.8508 0.3824 0.068 Uiso 1 1 calc R . .
H31C H 1.7458 0.7977 0.3870 0.068 Uiso 1 1 calc R . .
C32 C 1.6607(5) 0.88158(11) 0.44813(15) 0.0400(5) Uani 1 1 d . . .

loop_
_atom_site_aniso_label
_atom_site_aniso_U_11
_atom_site_aniso_U_22
_atom_site_aniso_U_33
_atom_site_aniso_U_23
_atom_site_aniso_U_13
_atom_site_aniso_U_12
Cu1 0.02939(17) 0.0502(2) 0.02674(16) -0.00002(14) 0.000 0.000
N1 0.0650(18) 0.0553(12) 0.0725(17) -0.0115(12) -0.0117(15) -0.0108(13)
N2 0.0306(8) 0.0566(10) 0.0261(7) 0.0016(7) 0.0004(7) 0.0008(8)
N3 0.145(5) 0.0456(16) 0.051(2) 0.000 -0.034(3) 0.000
N4 0.0364(10) 0.0442(9) 0.0371(9) -0.0017(8) -0.0014(8) -0.0003(9)
C11 0.0289(9) 0.0413(10) 0.0307(9) -0.0007(7) 0.0012(8) -0.0017(9)
C12 0.0258(9) 0.0442(10) 0.0230(8) -0.0011(7) 0.0011(6) 0.0009(8)
C13 0.0305(13) 0.0442(14) 0.0209(11) 0.000 -0.0004(9) 0.000
C21 0.0394(12) 0.0463(10) 0.0452(12) -0.0029(9) -0.0044(10) -0.0019(11)
C22 0.0301(9) 0.0458(10) 0.0229(8) -0.0017(7) 0.0042(7) -0.0010(8)
C23 0.066(3) 0.0464(17) 0.0271(14) 0.000 -0.0101(15) 0.000
C31 0.0485(15) 0.0509(13) 0.0709(19) -0.0100(12) -0.0071(14) 0.0107(13)
C32 0.0364(11) 0.0440(11) 0.0396(11) -0.0009(9) -0.0052(9) -0.0034(10)

loop_
_atom_type_symbol
_atom_type_description
_atom_type_scat_dispersion_real
_atom_type_scat_dispersion_imag
_atom_type_scat_source
C C 0.0033 0.0016 'International Tables Vol C Tables 4.2.6.8 and 6.1.1.4'
H H 0.0000 0.0000 'International Tables Vol C Tables 4.2.6.8 and 6.1.1.4'
N N 0.0061 0.0033 'International Tables Vol C Tables 4.2.6.8 and 6.1.1.4'
Cu Cu 0.3201 1.2651 'International Tables Vol C Tables 4.2.6.8 and 6.1.1.4'

loop_
_geom_angle_atom_site_label_1
_geom_angle_atom_site_label_2
_geom_angle_atom_site_label_3
_geom_angle
_geom_angle_site_symmetry_1
_geom_angle_site_symmetry_3
_geom_angle_publ_flag
N2 Cu1 N2 105.85(11) . 3_576 ?
N2 Cu1 N4 109.14(9) . 3_576 ?
N2 Cu1 N4 110.04(9) 3_576 3_576 ?
N2 Cu1 N4 110.03(8) . . ?
N2 Cu1 N4 109.14(9) 3_576 . ?
N4 Cu1 N4 112.43(13) 3_576 . ?
C22 N2 Cu1 171.61(18) . . ?
C32 N4 Cu1 173.6(2) . . ?
C11 C11 C12 107.77(12) 4_655 . ?
C11 C11 C21 127.83(14) 4_655 . ?
C12 C11 C21 124.4(2) . . ?
C13 C12 C11 108.21(19) . . ?
C13 C12 C22 126.99(19) . . ?
C11 C12 C22 124.77(19) . . ?
C12 C13 C12 108.0(3) . 4_655 ?
C12 C13 C23 125.98(13) . . ?
C12 C13 C23 125.98(13) 4_655 . ?
N1 C21 C11 176.8(3) . . ?
N2 C22 C12 179.2(2) . . ?
N3 C23 C13 180.000(1) . . ?
C32 C31 H31A 109.5 . . ?
C32 C31 H31B 109.5 . . ?
H31A C31 H31B 109.5 . . ?
C32 C31 H31C 109.5 . . ?
H31A C31 H31C 109.5 . . ?
H31B C31 H31C 109.5 . . ?
N4 C32 C31 178.4(3) . . ?

loop_
_geom_bond_atom_site_label_1
_geom_bond_atom_site_label_2
_geom_bond_distance
_geom_bond_site_symmetry_2
_geom_bond_publ_flag
Cu1 N2 1.9819(19) . ?
Cu1 N2 1.9819(19) 3_576 ?
Cu1 N4 1.987(2) 3_576 ?
Cu1 N4 1.987(2) . ?
N1 C21 1.142(4) . ?
N2 C22 1.145(3) . ?
N3 C23 1.148(5) . ?
N4 C32 1.132(3) . ?
C11 C11 1.405(4) 4_655 ?
C11 C12 1.416(3) . ?
C11 C21 1.423(3) . ?
C12 C13 1.402(3) . ?
C12 C22 1.416(3) . ?
C13 C12 1.402(3) 4_655 ?
C13 C23 1.423(5) . ?
C31 C32 1.454(4) . ?
C31 H31A 0.9800 . ?
C31 H31B 0.9800 . ?
C31 H31C 0.9800 . ?
